data_2225527
loop_
_publ_author_name
'Benn, Michael'
'Vohra, Kanwal Nain'
'Parvez, Masood'

_publ_section_title
;
 (20<i>S</i>)-20-Acetamido-18-chloro-5\a-pregnan-3\b-yl acetate
;
_journal_coeditor_code FB2184
_journal_issue 4
_journal_name_full 'Acta Crystallographica Section E'
_journal_page_first o933
_journal_paper_doi 10.1107/S1600536810008883
_journal_volume 66
_journal_year 2010
_chemical_formula_iupac 'C25 H40 Cl N O3'
_chemical_formula_moiety 'C25 H40 Cl N O3'
_chemical_formula_sum 'C25 H40 Cl N O3'
_chemical_formula_weight 438.03
_chemical_melting_point_gt 504
_chemical_melting_point_lt 505
_chemical_name_systematic
;
(20<i>S</i>)-20-Acetamido-18-chloro-5\a-pregnan-3\b-yl acetate
;
_space_group_IT_number 4
_symmetry_cell_setting monoclinic
_symmetry_space_group_name_Hall 'P 2yb'
_symmetry_space_group_name_H-M 'P 1 21 1'
_atom_sites_solution_hydrogens difmap
_atom_sites_solution_primary direct
_atom_sites_solution_secondary difmap
_cell_angle_alpha 90.00
_cell_angle_beta 96.398(2)
_cell_angle_gamma 90.00
_cell_formula_units_Z 2
_cell_length_a 7.6604(4)
_cell_length_b 9.7796(4)
_cell_length_c 16.8301(8)
_cell_measurement_reflns_used 2542
_cell_measurement_temperature 173(2)
_cell_measurement_theta_max 27.5
_cell_measurement_theta_min 1.0
_cell_volume 1252.99(10)
_computing_cell_refinement '<i>DENZO</i> (Otwinowski & Minor, 1997)'
_computing_data_collection '<i>COLLECT</i> (Hooft, 1998)'
_computing_data_reduction '<i>SCALEPACK</i> (Otwinowski & Minor, 1997)'
_computing_molecular_graphics '<i>ORTEP-3 for Windows</i> (Farrugia, 1997)'
_computing_publication_material '<i>SHELXL97</i> (Sheldrick, 2008)'
_computing_structure_refinement '<i>SHELXL97</i> (Sheldrick, 2008)'
_computing_structure_solution '<i>SHELXS97</i> (Sheldrick, 2008)'
_diffrn_ambient_temperature 173(2)
_diffrn_measured_fraction_theta_full 0.979
_diffrn_measured_fraction_theta_max 0.979
_diffrn_measurement_device_type 'Nonius diffractometer with Bruker APEXII CCD detector'
_diffrn_measurement_method '\f and \w scans'
_diffrn_radiation_monochromator graphite
_diffrn_radiation_source 'fine-focus sealed tube'
_diffrn_radiation_type MoK\a
_diffrn_radiation_wavelength 0.71073
_diffrn_reflns_av_R_equivalents 0.035
_diffrn_reflns_av_sigmaI/netI 0.032
_diffrn_reflns_limit_h_max 9
_diffrn_reflns_limit_h_min -9
_diffrn_reflns_limit_k_max 11
_diffrn_reflns_limit_k_min -12
_diffrn_reflns_limit_l_max 21
_diffrn_reflns_limit_l_min -21
_diffrn_reflns_number 9843
_diffrn_reflns_theta_full 27.50
_diffrn_reflns_theta_max 27.5
_diffrn_reflns_theta_min 2.4
_diffrn_standards_number 0
_exptl_absorpt_coefficient_mu 0.177
_exptl_absorpt_correction_T_max 0.993
_exptl_absorpt_correction_T_min 0.952
_exptl_absorpt_correction_type multi-scan
_exptl_absorpt_process_details '(<i>SORTAV</i>; Blessing, 1997)'
_exptl_crystal_colour colorless
_exptl_crystal_density_diffrn 1.161
_exptl_crystal_density_method 'not measured'
_exptl_crystal_description plate
_exptl_crystal_F_000 476
_exptl_crystal_size_max 0.28
_exptl_crystal_size_mid 0.12
_exptl_crystal_size_min 0.04
_refine_diff_density_max 0.735
_refine_diff_density_min -0.248
_refine_ls_abs_structure_details 'Flack (1983), 2026  Friedel pairs'
_refine_ls_abs_structure_Flack 0.04(9)
_refine_ls_extinction_method none
_refine_ls_goodness_of_fit_ref 1.131
_refine_ls_hydrogen_treatment constr
_refine_ls_matrix_type full
_refine_ls_number_constraints 144
_refine_ls_number_parameters 275
_refine_ls_number_reflns 5254
_refine_ls_number_restraints 1
_refine_ls_restrained_S_all 1.131
_refine_ls_R_factor_all 0.0617
_refine_ls_R_factor_gt 0.0570
_refine_ls_shift/su_max 0.002
_refine_ls_shift/su_mean 0.000
_refine_ls_structure_factor_coef Fsqd
_refine_ls_weighting_details 'calc w=1/[\s^2^(Fo^2^)+(0.0472P)^2^+1.6304P] where P=(Fo^2^+2Fc^2^)/3'
_refine_ls_weighting_scheme calc
_refine_ls_wR_factor_gt 0.1492
_refine_ls_wR_factor_ref 0.1540
_reflns_number_gt 4999
_reflns_number_total 5254
_reflns_threshold_expression I>2\s(I)
_cod_data_source_file fb2184.cif
_cod_data_source_block I
_cod_original_cell_volume 1252.98(10)
_cod_original_sg_symbol_H-M 'P 21'
_cod_database_code 2225527
_cod_database_fobs_code 2225527

loop_
_symmetry_equiv_pos_as_xyz
'x, y, z'
'-x, y+1/2, -z'

loop_
_atom_site_type_symbol
_atom_site_label
_atom_site_fract_x
_atom_site_fract_y
_atom_site_fract_z
_atom_site_U_iso_or_equiv
_atom_site_adp_type
_atom_site_calc_flag
_atom_site_refinement_flags
_atom_site_occupancy
_atom_site_disorder_assembly
_atom_site_disorder_group
Cl Cl1 1.18745(9) 0.31045(8) 0.26306(5) 0.03388(19) Uani d . 1 . .
O O1 0.9823(4) 0.2298(2) 0.50569(17) 0.0451(7) Uani d . 1 . .
O O2 0.5711(3) 0.1751(3) -0.28266(16) 0.0413(6) Uani d . 1 . .
O O3 0.3432(5) 0.0304(4) -0.3034(2) 0.0787(12) Uani d . 1 . .
N N1 0.9983(4) 0.0176(3) 0.45452(16) 0.0289(6) Uani d . 1 . .
H H1 0.9844 -0.0703 0.4629 0.035 Uiso calc R 1 . .
C C1 0.8523(4) 0.1056(3) -0.0897(2) 0.0306(7) Uani d . 1 . .
H H1A 0.9793 0.1224 -0.0749 0.037 Uiso calc R 1 . .
H H1B 0.8311 0.0065 -0.0840 0.037 Uiso calc R 1 . .
C C2 0.8040(5) 0.1465(4) -0.1774(2) 0.0344(8) Uani d . 1 . .
H H2A 0.8354 0.2434 -0.1850 0.041 Uiso calc R 1 . .
H H2B 0.8708 0.0897 -0.2122 0.041 Uiso calc R 1 . .
C C3 0.6078(5) 0.1265(4) -0.2005(2) 0.0352(8) Uani d . 1 . .
H H3 0.5792 0.0269 -0.1985 0.042 Uiso calc R 1 . .
C C4 0.4980(4) 0.2047(4) -0.1458(2) 0.0338(7) Uani d . 1 . .
H H4A 0.3718 0.1854 -0.1610 0.041 Uiso calc R 1 . .
H H4B 0.5170 0.3041 -0.1515 0.041 Uiso calc R 1 . .
C C5 0.5500(4) 0.1618(3) -0.0587(2) 0.0295(7) Uani d . 1 . .
H H5 0.5291 0.0610 -0.0562 0.035 Uiso calc R 1 . .
C C6 0.4329(4) 0.2282(4) -0.0015(2) 0.0355(8) Uani d . 1 . .
H H6A 0.4516 0.3284 -0.0009 0.043 Uiso calc R 1 . .
H H6B 0.3081 0.2106 -0.0208 0.043 Uiso calc R 1 . .
C C7 0.4737(4) 0.1720(4) 0.0828(2) 0.0315(7) Uani d . 1 . .
H H7A 0.4423 0.0738 0.0830 0.038 Uiso calc R 1 . .
H H7B 0.4009 0.2203 0.1189 0.038 Uiso calc R 1 . .
C C8 0.6672(4) 0.1886(3) 0.11419(19) 0.0246(6) Uani d . 1 . .
H H8 0.6944 0.2883 0.1200 0.030 Uiso calc R 1 . .
C C9 0.7875(4) 0.1252(3) 0.0557(2) 0.0260(6) Uani d . 1 . .
H H9 0.7579 0.0256 0.0521 0.031 Uiso calc R 1 . .
C C10 0.7475(4) 0.1843(3) -0.0313(2) 0.0268(6) Uani d . 1 . .
C C11 0.9805(4) 0.1340(3) 0.0888(2) 0.0255(6) Uani d . 1 . .
H H11A 1.0156 0.2313 0.0939 0.031 Uiso calc R 1 . .
H H11B 1.0528 0.0901 0.0508 0.031 Uiso calc R 1 . .
C C12 1.0170(4) 0.0640(3) 0.17103(19) 0.0250(6) Uani d . 1 . .
H H12A 0.9898 -0.0347 0.1655 0.030 Uiso calc R 1 . .
H H12B 1.1431 0.0734 0.1908 0.030 Uiso calc R 1 . .
C C13 0.9056(4) 0.1278(3) 0.23165(19) 0.0233(6) Uani d . 1 . .
C C14 0.7098(4) 0.1199(3) 0.1952(2) 0.0276(6) Uani d . 1 . .
H H14 0.6841 0.0206 0.1861 0.033 Uiso calc R 1 . .
C C15 0.6082(4) 0.1624(4) 0.2641(2) 0.0336(8) Uani d . 1 . .
H H15A 0.4895 0.1211 0.2584 0.040 Uiso calc R 1 . .
H H15B 0.5967 0.2631 0.2665 0.040 Uiso calc R 1 . .
C C16 0.7211(4) 0.1070(4) 0.3397(2) 0.0365(8) Uani d . 1 . .
H H16A 0.7466 0.1811 0.3793 0.044 Uiso calc R 1 . .
H H16B 0.6577 0.0330 0.3646 0.044 Uiso calc R 1 . .
C C17 0.8935(4) 0.0516(3) 0.3123(2) 0.0281(7) Uani d . 1 . .
H H17 0.8746 -0.0474 0.2994 0.034 Uiso calc R 1 . .
C C18 0.9533(4) 0.2805(3) 0.2470(2) 0.0271(7) Uani d . 1 . .
H H18A 0.8994 0.3123 0.2945 0.032 Uiso calc R 1 . .
H H18B 0.9027 0.3353 0.2006 0.032 Uiso calc R 1 . .
C C19 0.7999(4) 0.3366(3) -0.0322(2) 0.0318(7) Uani d . 1 . .
H H19A 0.7475 0.3852 0.0103 0.038 Uiso calc R 1 . .
H H19B 0.7573 0.3767 -0.0841 0.038 Uiso calc R 1 . .
H H19C 0.9281 0.3447 -0.0232 0.038 Uiso calc R 1 . .
C C20 1.0498(4) 0.0609(3) 0.3773(2) 0.0297(7) Uani d . 1 . .
H H20 1.0877 0.1587 0.3821 0.036 Uiso calc R 1 . .
C C21 1.2082(5) -0.0250(4) 0.3594(2) 0.0396(9) Uani d . 1 . .
H H21A 1.2517 0.0086 0.3104 0.047 Uiso calc R 1 . .
H H21B 1.1726 -0.1208 0.3523 0.047 Uiso calc R 1 . .
H H21C 1.3014 -0.0175 0.4041 0.047 Uiso calc R 1 . .
C C22 0.9714(5) 0.1050(4) 0.5129(2) 0.0334(7) Uani d . 1 . .
C C23 0.9265(6) 0.0419(5) 0.5896(2) 0.0460(10) Uani d . 1 . .
H H23A 0.8899 -0.0532 0.5798 0.055 Uiso calc R 1 . .
H H23B 0.8306 0.0934 0.6094 0.055 Uiso calc R 1 . .
H H23C 1.0300 0.0443 0.6295 0.055 Uiso calc R 1 . .
C C24 0.4371(6) 0.1165(5) -0.3278(3) 0.0534(11) Uani d . 1 . .
C C25 0.4187(7) 0.1767(7) -0.4111(3) 0.0714(16) Uani d . 1 . .
H H25A 0.4139 0.1028 -0.4506 0.086 Uiso calc R 1 . .
H H25B 0.5198 0.2356 -0.4172 0.086 Uiso calc R 1 . .
H H25C 0.3105 0.2308 -0.4195 0.086 Uiso calc R 1 . .

loop_
_atom_site_aniso_label
_atom_site_aniso_U_11
_atom_site_aniso_U_22
_atom_site_aniso_U_33
_atom_site_aniso_U_12
_atom_site_aniso_U_13
_atom_site_aniso_U_23
Cl1 0.0272(3) 0.0328(4) 0.0424(4) -0.0044(3) 0.0075(3) -0.0014(4)
O1 0.0725(19) 0.0211(12) 0.0414(15) 0.0050(12) 0.0058(13) -0.0005(11)
O2 0.0416(14) 0.0481(15) 0.0322(14) -0.0072(12) -0.0041(11) 0.0025(12)
O3 0.078(2) 0.076(3) 0.075(3) -0.034(2) -0.025(2) 0.016(2)
N1 0.0400(15) 0.0204(13) 0.0274(15) 0.0024(11) 0.0087(12) 0.0028(11)
C1 0.0325(16) 0.0300(17) 0.0295(17) 0.0045(13) 0.0041(13) 0.0004(13)
C2 0.0395(18) 0.0337(19) 0.0302(18) 0.0012(14) 0.0052(14) -0.0020(14)
C3 0.0412(18) 0.0342(18) 0.0291(18) -0.0052(15) -0.0005(14) 0.0009(14)
C4 0.0278(15) 0.0346(18) 0.0377(19) -0.0024(13) -0.0025(13) 0.0016(15)
C5 0.0278(15) 0.0253(16) 0.0349(18) -0.0028(12) 0.0007(13) 0.0012(13)
C6 0.0275(16) 0.040(2) 0.038(2) 0.0012(14) 0.0013(14) 0.0005(15)
C7 0.0210(14) 0.0382(18) 0.0357(18) 0.0002(13) 0.0045(12) 0.0027(15)
C8 0.0215(13) 0.0237(15) 0.0290(16) 0.0013(11) 0.0042(11) 0.0004(13)
C9 0.0260(14) 0.0209(14) 0.0314(17) 0.0007(11) 0.0043(12) 0.0009(12)
C10 0.0272(15) 0.0202(14) 0.0335(17) -0.0005(12) 0.0059(12) 0.0011(13)
C11 0.0216(13) 0.0236(15) 0.0325(17) 0.0049(11) 0.0085(12) 0.0000(12)
C12 0.0265(14) 0.0217(14) 0.0278(16) 0.0046(11) 0.0081(12) -0.0012(12)
C13 0.0217(13) 0.0215(14) 0.0278(16) 0.0025(11) 0.0083(11) -0.0014(12)
C14 0.0279(15) 0.0248(15) 0.0303(17) -0.0015(12) 0.0049(12) -0.0007(13)
C15 0.0240(15) 0.040(2) 0.038(2) 0.0010(13) 0.0108(13) 0.0056(16)
C16 0.0274(16) 0.048(2) 0.0365(19) 0.0020(14) 0.0144(14) 0.0036(16)
C17 0.0293(15) 0.0286(16) 0.0278(16) -0.0011(12) 0.0091(12) 0.0021(13)
C18 0.0215(13) 0.0248(17) 0.0355(17) -0.0004(11) 0.0059(12) -0.0022(12)
C19 0.0335(15) 0.0235(17) 0.0384(19) -0.0033(12) 0.0034(13) 0.0011(13)
C20 0.0329(16) 0.0265(16) 0.0310(18) -0.0011(13) 0.0097(13) 0.0036(13)
C21 0.0321(17) 0.052(2) 0.036(2) 0.0106(16) 0.0084(15) 0.0066(17)
C22 0.0409(19) 0.0315(18) 0.0278(18) 0.0038(14) 0.0036(14) 0.0037(14)
C23 0.062(3) 0.046(2) 0.032(2) 0.006(2) 0.0153(18) 0.0034(17)
C24 0.053(2) 0.061(3) 0.042(2) -0.008(2) -0.0127(19) -0.005(2)
C25 0.067(3) 0.099(4) 0.043(3) -0.011(3) -0.016(2) 0.009(3)

loop_
_atom_type_symbol
_atom_type_description
_atom_type_scat_dispersion_real
_atom_type_scat_dispersion_imag
_atom_type_scat_source
C C 0.0033 0.0016 'International Tables Vol C Tables 4.2.6.8 and 6.1.1.4'
H H 0.0000 0.0000 'International Tables Vol C Tables 4.2.6.8 and 6.1.1.4'
Cl Cl 0.1484 0.1585 'International Tables Vol C Tables 4.2.6.8 and 6.1.1.4'
N N 0.0061 0.0033 'International Tables Vol C Tables 4.2.6.8 and 6.1.1.4'
O O 0.0106 0.0060 'International Tables Vol C Tables 4.2.6.8 and 6.1.1.4'

loop_
_geom_angle_atom_site_label_1
_geom_angle_atom_site_label_2
_geom_angle_atom_site_label_3
_geom_angle_site_symmetry_1
_geom_angle_site_symmetry_3
_geom_angle
_geom_angle_publ_flag
C24 O2 C3 . . 117.0(3) ?
C22 N1 C20 . . 123.2(3) ?
C22 N1 H1 . . 118.4 ?
C20 N1 H1 . . 118.4 ?
C2 C1 C10 . . 113.3(3) ?
C2 C1 H1A . . 108.9 ?
C10 C1 H1A . . 108.9 ?
C2 C1 H1B . . 108.9 ?
C10 C1 H1B . . 108.9 ?
H1A C1 H1B . . 107.7 ?
C3 C2 C1 . . 109.8(3) ?
C3 C2 H2A . . 109.7 ?
C1 C2 H2A . . 109.7 ?
C3 C2 H2B . . 109.7 ?
C1 C2 H2B . . 109.7 ?
H2A C2 H2B . . 108.2 ?
O2 C3 C4 . . 110.4(3) ?
O2 C3 C2 . . 106.3(3) ?
C4 C3 C2 . . 112.2(3) ?
O2 C3 H3 . . 109.3 ?
C4 C3 H3 . . 109.3 ?
C2 C3 H3 . . 109.3 ?
C3 C4 C5 . . 109.8(3) ?
C3 C4 H4A . . 109.7 ?
C5 C4 H4A . . 109.7 ?
C3 C4 H4B . . 109.7 ?
C5 C4 H4B . . 109.7 ?
H4A C4 H4B . . 108.2 ?
C6 C5 C4 . . 112.1(3) ?
C6 C5 C10 . . 112.0(3) ?
C4 C5 C10 . . 112.8(3) ?
C6 C5 H5 . . 106.5 ?
C4 C5 H5 . . 106.5 ?
C10 C5 H5 . . 106.5 ?
C7 C6 C5 . . 111.0(3) ?
C7 C6 H6A . . 109.4 ?
C5 C6 H6A . . 109.4 ?
C7 C6 H6B . . 109.4 ?
C5 C6 H6B . . 109.4 ?
H6A C6 H6B . . 108.0 ?
C6 C7 C8 . . 112.1(3) ?
C6 C7 H7A . . 109.2 ?
C8 C7 H7A . . 109.2 ?
C6 C7 H7B . . 109.2 ?
C8 C7 H7B . . 109.2 ?
H7A C7 H7B . . 107.9 ?
C14 C8 C7 . . 111.5(3) ?
C14 C8 C9 . . 108.0(2) ?
C7 C8 C9 . . 111.1(3) ?
C14 C8 H8 . . 108.7 ?
C7 C8 H8 . . 108.7 ?
C9 C8 H8 . . 108.7 ?
C11 C9 C8 . . 111.5(3) ?
C11 C9 C10 . . 113.6(3) ?
C8 C9 C10 . . 112.1(2) ?
C11 C9 H9 . . 106.4 ?
C8 C9 H9 . . 106.4 ?
C10 C9 H9 . . 106.4 ?
C1 C10 C19 . . 108.7(3) ?
C1 C10 C5 . . 107.5(3) ?
C19 C10 C5 . . 112.4(3) ?
C1 C10 C9 . . 110.4(3) ?
C19 C10 C9 . . 109.9(3) ?
C5 C10 C9 . . 107.9(2) ?
C9 C11 C12 . . 112.0(2) ?
C9 C11 H11A . . 109.2 ?
C12 C11 H11A . . 109.2 ?
C9 C11 H11B . . 109.2 ?
C12 C11 H11B . . 109.2 ?
H11A C11 H11B . . 107.9 ?
C13 C12 C11 . . 110.9(2) ?
C13 C12 H12A . . 109.4 ?
C11 C12 H12A . . 109.4 ?
C13 C12 H12B . . 109.4 ?
C11 C12 H12B . . 109.4 ?
H12A C12 H12B . . 108.0 ?
C12 C13 C18 . . 111.4(2) ?
C12 C13 C14 . . 107.5(3) ?
C18 C13 C14 . . 108.2(2) ?
C12 C13 C17 . . 118.4(3) ?
C18 C13 C17 . . 110.5(3) ?
C14 C13 C17 . . 99.9(2) ?
C8 C14 C15 . . 119.0(3) ?
C8 C14 C13 . . 115.6(3) ?
C15 C14 C13 . . 103.7(3) ?
C8 C14 H14 . . 105.8 ?
C15 C14 H14 . . 105.8 ?
C13 C14 H14 . . 105.8 ?
C14 C15 C16 . . 104.1(3) ?
C14 C15 H15A . . 110.9 ?
C16 C15 H15A . . 110.9 ?
C14 C15 H15B . . 110.9 ?
C16 C15 H15B . . 110.9 ?
H15A C15 H15B . . 109.0 ?
C17 C16 C15 . . 107.1(3) ?
C17 C16 H16A . . 110.3 ?
C15 C16 H16A . . 110.3 ?
C17 C16 H16B . . 110.3 ?
C15 C16 H16B . . 110.3 ?
H16A C16 H16B . . 108.5 ?
C20 C17 C16 . . 113.1(3) ?
C20 C17 C13 . . 118.4(3) ?
C16 C17 C13 . . 103.2(3) ?
C20 C17 H17 . . 107.2 ?
C16 C17 H17 . . 107.2 ?
C13 C17 H17 . . 107.2 ?
C13 C18 Cl1 . . 113.1(2) ?
C13 C18 H18A . . 109.0 ?
Cl1 C18 H18A . . 109.0 ?
C13 C18 H18B . . 109.0 ?
Cl1 C18 H18B . . 109.0 ?
H18A C18 H18B . . 107.8 ?
C10 C19 H19A . . 109.5 ?
C10 C19 H19B . . 109.5 ?
H19A C19 H19B . . 109.5 ?
C10 C19 H19C . . 109.5 ?
H19A C19 H19C . . 109.5 ?
H19B C19 H19C . . 109.5 ?
N1 C20 C17 . . 110.5(3) ?
N1 C20 C21 . . 108.3(3) ?
C17 C20 C21 . . 113.5(3) ?
N1 C20 H20 . . 108.1 ?
C17 C20 H20 . . 108.1 ?
C21 C20 H20 . . 108.1 ?
C20 C21 H21A . . 109.5 ?
C20 C21 H21B . . 109.5 ?
H21A C21 H21B . . 109.5 ?
C20 C21 H21C . . 109.5 ?
H21A C21 H21C . . 109.5 ?
H21B C21 H21C . . 109.5 ?
O1 C22 N1 . . 123.0(3) ?
O1 C22 C23 . . 121.0(3) ?
N1 C22 C23 . . 115.9(3) ?
C22 C23 H23A . . 109.5 ?
C22 C23 H23B . . 109.5 ?
H23A C23 H23B . . 109.5 ?
C22 C23 H23C . . 109.5 ?
H23A C23 H23C . . 109.5 ?
H23B C23 H23C . . 109.5 ?
O3 C24 O2 . . 123.7(4) ?
O3 C24 C25 . . 126.1(4) ?
O2 C24 C25 . . 110.2(4) ?
C24 C25 H25A . . 109.5 ?
C24 C25 H25B . . 109.5 ?
H25A C25 H25B . . 109.5 ?
C24 C25 H25C . . 109.5 ?
H25A C25 H25C . . 109.5 ?
H25B C25 H25C . . 109.5 ?

loop_
_geom_bond_atom_site_label_1
_geom_bond_atom_site_label_2
_geom_bond_site_symmetry_2
_geom_bond_distance
_geom_bond_publ_flag
Cl1 C18 . 1.808(3) ?
O1 C22 . 1.230(4) ?
O2 C24 . 1.336(5) ?
O2 C3 . 1.459(4) ?
O3 C24 . 1.208(6) ?
N1 C22 . 1.335(5) ?
N1 C20 . 1.462(4) ?
N1 H1 . 0.8800 ?
C1 C2 . 1.534(5) ?
C1 C10 . 1.542(4) ?
C1 H1A . 0.9900 ?
C1 H1B . 0.9900 ?
C2 C3 . 1.522(5) ?
C2 H2A . 0.9900 ?
C2 H2B . 0.9900 ?
C3 C4 . 1.522(5) ?
C3 H3 . 1.0000 ?
C4 C5 . 1.533(5) ?
C4 H4A . 0.9900 ?
C4 H4B . 0.9900 ?
C5 C6 . 1.531(5) ?
C5 C10 . 1.547(4) ?
C5 H5 . 1.0000 ?
C6 C7 . 1.521(5) ?
C6 H6A . 0.9900 ?
C6 H6B . 0.9900 ?
C7 C8 . 1.526(4) ?
C7 H7A . 0.9900 ?
C7 H7B . 0.9900 ?
C8 C14 . 1.521(4) ?
C8 C9 . 1.550(4) ?
C8 H8 . 1.0000 ?
C9 C11 . 1.524(4) ?
C9 C10 . 1.573(5) ?
C9 H9 . 1.0000 ?
C10 C19 . 1.543(4) ?
C11 C12 . 1.541(4) ?
C11 H11A . 0.9900 ?
C11 H11B . 0.9900 ?
C12 C13 . 1.534(4) ?
C12 H12A . 0.9900 ?
C12 H12B . 0.9900 ?
C13 C18 . 1.552(4) ?
C13 C14 . 1.558(4) ?
C13 C17 . 1.560(4) ?
C14 C15 . 1.525(5) ?
C14 H14 . 1.0000 ?
C15 C16 . 1.554(5) ?
C15 H15A . 0.9900 ?
C15 H15B . 0.9900 ?
C16 C17 . 1.544(4) ?
C16 H16A . 0.9900 ?
C16 H16B . 0.9900 ?
C17 C20 . 1.532(5) ?
C17 H17 . 1.0000 ?
C18 H18A . 0.9900 ?
C18 H18B . 0.9900 ?
C19 H19A . 0.9800 ?
C19 H19B . 0.9800 ?
C19 H19C . 0.9800 ?
C20 C21 . 1.533(5) ?
C20 H20 . 1.0000 ?
C21 H21A . 0.9800 ?
C21 H21B . 0.9800 ?
C21 H21C . 0.9800 ?
C22 C23 . 1.505(5) ?
C23 H23A . 0.9800 ?
C23 H23B . 0.9800 ?
C23 H23C . 0.9800 ?
C24 C25 . 1.513(7) ?
C25 H25A . 0.9800 ?
C25 H25B . 0.9800 ?
C25 H25C . 0.9800 ?

loop_
_geom_hbond_atom_site_label_D
_geom_hbond_atom_site_label_H
_geom_hbond_atom_site_label_A
_geom_hbond_site_symmetry_A
_geom_hbond_distance_DH
_geom_hbond_distance_HA
_geom_hbond_distance_DA
_geom_hbond_angle_DHA
_geom_hbond_publ_flag
N1 H1 O1 2_746 0.88 2.03 2.893(4) 165.3 y
C23 H23C O3 1_656 0.98 2.54 3.487(6) 162.8 y
C12 H12B Cl1 . 0.99 2.62 3.076(3) 108.0 y
C20 H20 Cl1 . 1.00 2.67 3.349(3) 125.1 y
C20 H20 O1 . 1.00 2.42 2.812(4) 102.8 y

loop_
_geom_torsion_atom_site_label_1
_geom_torsion_atom_site_label_2
_geom_torsion_atom_site_label_3
_geom_torsion_atom_site_label_4
_geom_torsion_site_symmetry_1
_geom_torsion_site_symmetry_2
_geom_torsion_site_symmetry_3
_geom_torsion_site_symmetry_4
_geom_torsion
_geom_torsion_publ_flag
C10 C1 C2 C3 . . . . -56.6(4) ?
C24 O2 C3 C4 . . . . -87.3(4) ?
C24 O2 C3 C2 . . . . 150.8(4) ?
C1 C2 C3 O2 . . . . 176.6(3) ?
C1 C2 C3 C4 . . . . 55.9(4) ?
O2 C3 C4 C5 . . . . -174.9(3) ?
C2 C3 C4 C5 . . . . -56.5(4) ?
C3 C4 C5 C6 . . . . -175.1(3) ?
C3 C4 C5 C10 . . . . 57.4(4) ?
C4 C5 C6 C7 . . . . 173.7(3) ?
C10 C5 C6 C7 . . . . -58.5(4) ?
C5 C6 C7 C8 . . . . 55.8(4) ?
C6 C7 C8 C14 . . . . -174.6(3) ?
C6 C7 C8 C9 . . . . -54.0(4) ?
C14 C8 C9 C11 . . . . -54.2(3) ?
C7 C8 C9 C11 . . . . -176.8(3) ?
C14 C8 C9 C10 . . . . 177.2(2) ?
C7 C8 C9 C10 . . . . 54.6(3) ?
C2 C1 C10 C19 . . . . -66.1(4) ?
C2 C1 C10 C5 . . . . 55.9(4) ?
C2 C1 C10 C9 . . . . 173.3(3) ?
C6 C5 C10 C1 . . . . 176.3(3) ?
C4 C5 C10 C1 . . . . -56.1(3) ?
C6 C5 C10 C19 . . . . -64.0(4) ?
C4 C5 C10 C19 . . . . 63.5(4) ?
C6 C5 C10 C9 . . . . 57.3(3) ?
C4 C5 C10 C9 . . . . -175.2(3) ?
C11 C9 C10 C1 . . . . 59.9(3) ?
C8 C9 C10 C1 . . . . -172.7(3) ?
C11 C9 C10 C19 . . . . -60.1(3) ?
C8 C9 C10 C19 . . . . 67.4(3) ?
C11 C9 C10 C5 . . . . 177.0(3) ?
C8 C9 C10 C5 . . . . -55.5(3) ?
C8 C9 C11 C12 . . . . 57.1(3) ?
C10 C9 C11 C12 . . . . -175.1(2) ?
C9 C11 C12 C13 . . . . -58.1(3) ?
C11 C12 C13 C18 . . . . -63.2(3) ?
C11 C12 C13 C14 . . . . 55.1(3) ?
C11 C12 C13 C17 . . . . 167.1(3) ?
C7 C8 C14 C15 . . . . -57.0(4) ?
C9 C8 C14 C15 . . . . -179.4(3) ?
C7 C8 C14 C13 . . . . 178.5(3) ?
C9 C8 C14 C13 . . . . 56.2(3) ?
C12 C13 C14 C8 . . . . -57.2(3) ?
C18 C13 C14 C8 . . . . 63.2(3) ?
C17 C13 C14 C8 . . . . 178.7(3) ?
C12 C13 C14 C15 . . . . 170.8(3) ?
C18 C13 C14 C15 . . . . -68.9(3) ?
C17 C13 C14 C15 . . . . 46.6(3) ?
C8 C14 C15 C16 . . . . -163.5(3) ?
C13 C14 C15 C16 . . . . -33.4(3) ?
C14 C15 C16 C17 . . . . 7.1(4) ?
C15 C16 C17 C20 . . . . 150.9(3) ?
C15 C16 C17 C13 . . . . 21.7(4) ?
C12 C13 C17 C20 . . . . 76.9(4) ?
C18 C13 C17 C20 . . . . -53.2(4) ?
C14 C13 C17 C20 . . . . -167.0(3) ?
C12 C13 C17 C16 . . . . -157.3(3) ?
C18 C13 C17 C16 . . . . 72.6(3) ?
C14 C13 C17 C16 . . . . -41.2(3) ?
C12 C13 C18 Cl1 . . . . -46.1(3) ?
C14 C13 C18 Cl1 . . . . -164.0(2) ?
C17 C13 C18 Cl1 . . . . 87.6(3) ?
C22 N1 C20 C17 . . . . -104.7(4) ?
C22 N1 C20 C21 . . . . 130.3(3) ?
C16 C17 C20 N1 . . . . 43.4(4) ?
C13 C17 C20 N1 . . . . 164.2(3) ?
C16 C17 C20 C21 . . . . 165.3(3) ?
C13 C17 C20 C21 . . . . -73.9(4) ?
C20 N1 C22 O1 . . . . 2.3(6) ?
C20 N1 C22 C23 . . . . -177.5(3) ?
C3 O2 C24 O3 . . . . 2.7(7) ?
C3 O2 C24 C25 . . . . -179.1(4) ?

loop_
_cod_related_entry_id
_cod_related_entry_database
_cod_related_entry_code
1 ChemSpider 24744662
